data_4331933
loop_
_publ_author_name
'Liao, Wuping'
'Dronskowski, Richard'

_publ_section_title
;
 Crystal Structures of Extended Europium Cyanamide&#x2212;Carbodiimide
 Compounds Derived from Different Reaction Conditions:&#x00A0;
 Temperature-Controlled Syntheses of In0.08Eu4(NCN)3I3, Eu8I9(CN)(NCN)3,
 and In0.28Eu12(NCN)5I14.91
;
_journal_issue 10
_journal_name_full 'Inorganic Chemistry'
_journal_page_first 3828
_journal_page_last 3830
_journal_paper_doi 10.1021/ic051899u
_journal_volume 45
_journal_year 2006
_chemical_formula_sum 'C5 Eu12 I14.91 In0.28 N10'
_chemical_formula_weight 3947.52
_chemical_name_systematic
; 
 ? 
;
_space_group_IT_number 166
_symmetry_space_group_name_Hall '-R 3 2"'
_symmetry_space_group_name_H-M 'R -3 m :H'
_atom_sites_solution_hydrogens geom
_atom_sites_solution_primary direct
_atom_sites_solution_secondary difmap
_audit_creation_method SHELXL-97
_cell_angle_alpha 90.00
_cell_angle_beta 90.00
_cell_angle_gamma 120.00
_cell_formula_units_Z 6
_cell_length_a 10.7335(17)
_cell_length_b 10.7335(17)
_cell_length_c 72.375(16)
_cell_measurement_temperature 293(2)
_cell_volume 7221(2)
_computing_structure_refinement 'SHELXL-97 (Sheldrick, 1997)'
_computing_structure_solution 'SHELXS-97 (Sheldrick, 1990)'
_diffrn_ambient_temperature 293(2)
_diffrn_measured_fraction_theta_full 0.931
_diffrn_measured_fraction_theta_max 0.931
_diffrn_radiation_monochromator graphite
_diffrn_radiation_source 'fine-focus sealed tube'
_diffrn_radiation_type MoK\a
_diffrn_radiation_wavelength 0.71073
_diffrn_reflns_av_R_equivalents 0.0658
_diffrn_reflns_av_sigmaI/netI 0.0376
_diffrn_reflns_limit_h_max 11
_diffrn_reflns_limit_h_min -11
_diffrn_reflns_limit_k_max 11
_diffrn_reflns_limit_k_min -11
_diffrn_reflns_limit_l_max 78
_diffrn_reflns_limit_l_min -77
_diffrn_reflns_number 21926
_diffrn_reflns_theta_full 23.00
_diffrn_reflns_theta_max 23.00
_diffrn_reflns_theta_min 5.68
_exptl_absorpt_coefficient_mu 25.082
_exptl_absorpt_correction_T_max 0.3145
_exptl_absorpt_correction_T_min 0.2727
_exptl_crystal_density_diffrn 5.447
_exptl_crystal_density_method 'not measured'
_exptl_crystal_F_000 9959
_exptl_crystal_size_max 0.07
_exptl_crystal_size_mid 0.06
_exptl_crystal_size_min 0.06
_refine_diff_density_max 2.397
_refine_diff_density_min -2.084
_refine_diff_density_rms 0.307
_refine_ls_extinction_method none
_refine_ls_goodness_of_fit_ref 1.120
_refine_ls_hydrogen_treatment mixed
_refine_ls_matrix_type full
_refine_ls_number_parameters 84
_refine_ls_number_reflns 1250
_refine_ls_number_restraints 0
_refine_ls_restrained_S_all 1.120
_refine_ls_R_factor_all 0.0578
_refine_ls_R_factor_gt 0.0439
_refine_ls_shift/su_max 0.000
_refine_ls_shift/su_mean 0.000
_refine_ls_structure_factor_coef Fsqd
_refine_ls_weighting_details 'calc w=1/[\s^2^(Fo^2^)+(0.0371P)^2^+49.8970P] where P=(Fo^2^+2Fc^2^)/3'
_refine_ls_weighting_scheme calc
_refine_ls_wR_factor_gt 0.0819
_refine_ls_wR_factor_ref 0.0850
_reflns_number_gt 1014
_reflns_number_total 1250
_reflns_threshold_expression >2sigma(I)
_cod_data_source_file ic051899usup3.cif
_cod_data_source_block a207cm
_cod_database_code 4331933

loop_
_symmetry_equiv_pos_as_xyz
'x, y, z'
'-y, x-y, z'
'-x+y, -x, z'
'y, x, -z'
'x-y, -y, -z'
'-x, -x+y, -z'
'x+2/3, y+1/3, z+1/3'
'-y+2/3, x-y+1/3, z+1/3'
'-x+y+2/3, -x+1/3, z+1/3'
'y+2/3, x+1/3, -z+1/3'
'x-y+2/3, -y+1/3, -z+1/3'
'-x+2/3, -x+y+1/3, -z+1/3'
'x+1/3, y+2/3, z+2/3'
'-y+1/3, x-y+2/3, z+2/3'
'-x+y+1/3, -x+2/3, z+2/3'
'y+1/3, x+2/3, -z+2/3'
'x-y+1/3, -y+2/3, -z+2/3'
'-x+1/3, -x+y+2/3, -z+2/3'
'-x, -y, -z'
'y, -x+y, -z'
'x-y, x, -z'
'-y, -x, z'
'-x+y, y, z'
'x, x-y, z'
'-x+2/3, -y+1/3, -z+1/3'
'y+2/3, -x+y+1/3, -z+1/3'
'x-y+2/3, x+1/3, -z+1/3'
'-y+2/3, -x+1/3, z+1/3'
'-x+y+2/3, y+1/3, z+1/3'
'x+2/3, x-y+1/3, z+1/3'
'-x+1/3, -y+2/3, -z+2/3'
'y+1/3, -x+y+2/3, -z+2/3'
'x-y+1/3, x+2/3, -z+2/3'
'-y+1/3, -x+2/3, z+2/3'
'-x+y+1/3, y+2/3, z+2/3'
'x+1/3, x-y+2/3, z+2/3'

loop_
_atom_site_label
_atom_site_type_symbol
_atom_site_fract_x
_atom_site_fract_y
_atom_site_fract_z
_atom_site_U_iso_or_equiv
_atom_site_adp_type
_atom_site_occupancy
_atom_site_symmetry_multiplicity
_atom_site_calc_flag
_atom_site_refinement_flags
Eu1 Eu 0.6667 0.3333 0.14793(2) 0.0198(5) Uani 1 6 d S
Eu2 Eu 0.53572(6) 0.46428(6) 0.191596(15) 0.0251(3) Uani 1 2 d S
Eu3 Eu 0.6667 0.3333 0.04186(2) 0.0181(5) Uani 1 6 d S
Eu4 Eu 1.12471(6) 0.24942(11) 0.033922(14) 0.0193(3) Uani 1 2 d S
Eu5 Eu 0.53085(6) 0.06169(11) 0.084520(14) 0.0179(3) Uani 1 2 d S
Eu6 Eu 0.0000 0.0000 0.07793(3) 0.0228(5) Uani 1 6 d S
I1 I 0.80196(8) 0.19804(8) 0.009757(19) 0.0242(7) Uani 0.947(6) 2 d SP
I2 I 0.79786(8) 0.20214(8) 0.115676(18) 0.0225(4) Uani 1 2 d S
I3 I 0.46256(7) -0.07488(15) 0.042090(18) 0.0226(4) Uani 1 2 d S
I4 I 0.46555(8) 0.53445(8) 0.14463(2) 0.0266(7) Uani 0.967(6) 2 d SP
I5 I 0.18419(8) -0.18419(8) 0.09050(2) 0.0308(4) Uani 1 2 d S
I6 I 0.6667 0.3333 0.2138(2) 0.0308(4) Uani 0.167(6) 6 d SP
In1 In 0.5000 0.0000 0.0000 0.055(9) Uani 0.152(10) 4 d SP
In2 In 0.3333 0.6667 0.1667 0.055(8) Uani 0.099(12) 12 d SP
N1 N 0.7707(9) 0.5414(18) 0.1724(2) 0.021(4) Uiso 1 2 d S
N2 N 0.2105(17) 0.1052(8) 0.0548(2) 0.017(4) Uiso 1 2 d S
N3 N 0.4578(18) 0.2289(9) 0.0660(2) 0.023(4) Uiso 1 2 d S
N4 N 1.0000 0.0000 0.0165(4) 0.026(8) Uiso 1 6 d S
C1 C 0.8333 0.6667 0.1667 0.021(7) Uiso 1 4 d S
C2 C 0.335(2) 0.1673(11) 0.0604(2) 0.017(5) Uiso 1 2 d S
C3 C 1.0000 0.0000 0.0000 0.009(10) Uiso 1 12 d S

loop_
_atom_site_aniso_label
_atom_site_aniso_U_11
_atom_site_aniso_U_22
_atom_site_aniso_U_33
_atom_site_aniso_U_23
_atom_site_aniso_U_13
_atom_site_aniso_U_12
Eu1 0.0198(7) 0.0198(7) 0.0198(10) 0.000 0.000 0.0099(3)
Eu2 0.0205(5) 0.0205(5) 0.0378(7) -0.0013(3) 0.0013(3) 0.0127(6)
Eu3 0.0193(7) 0.0193(7) 0.0158(10) 0.000 0.000 0.0096(3)
Eu4 0.0167(5) 0.0140(6) 0.0264(6) 0.0018(5) 0.0009(2) 0.0070(3)
Eu5 0.0156(5) 0.0161(6) 0.0220(6) 0.0012(5) 0.0006(2) 0.0080(3)
Eu6 0.0205(7) 0.0205(7) 0.0274(11) 0.000 0.000 0.0103(4)
I1 0.0227(8) 0.0227(8) 0.0257(10) -0.0016(3) 0.0016(3) 0.0102(8)
I2 0.0215(6) 0.0215(6) 0.0214(7) -0.0001(3) 0.0001(3) 0.0084(7)
I3 0.0208(6) 0.0253(9) 0.0233(7) -0.0023(6) -0.0011(3) 0.0126(4)
I4 0.0185(8) 0.0185(8) 0.0393(10) -0.0040(4) 0.0040(4) 0.0066(8)
I5 0.0178(6) 0.0178(6) 0.0496(9) -0.0031(4) 0.0031(4) 0.0034(7)
I6 0.0178(6) 0.0178(6) 0.0496(9) -0.0031(4) 0.0031(4) 0.0034(7)
In1 0.048(10) 0.098(17) 0.036(11) 0.002(10) 0.001(5) 0.049(8)
In2 0.048(3) 0.098(10) 0.036(17) 0.002(11) 0.001(6) 0.049(5)

loop_
_atom_type_symbol
_atom_type_description
_atom_type_scat_dispersion_real
_atom_type_scat_dispersion_imag
_atom_type_scat_source
C C 0.0033 0.0016 'International Tables Vol C Tables 4.2.6.8 and 6.1.1.4'
Eu Eu -0.1578 3.6682 'International Tables Vol C Tables 4.2.6.8 and 6.1.1.4'
I I -0.4742 1.8119 'International Tables Vol C Tables 4.2.6.8 and 6.1.1.4'
N N 0.0061 0.0033 'International Tables Vol C Tables 4.2.6.8 and 6.1.1.4'
In In -0.7276 1.3100 'International Tables Vol C Tables 4.2.6.8 and 6.1.1.4'

loop_
_geom_angle_atom_site_label_1
_geom_angle_atom_site_label_2
_geom_angle_atom_site_label_3
_geom_angle
_geom_angle_site_symmetry_1
_geom_angle_site_symmetry_3
N1 Eu1 N1 79.4(5) 3_665 .
N1 Eu1 N1 79.4(6) 3_665 2_655
N1 Eu1 N1 79.4(6) . 2_655
N1 Eu1 I2 86.2(4) 3_665 .
N1 Eu1 I2 137.17(14) . .
N1 Eu1 I2 137.17(14) 2_655 .
N1 Eu1 I2 137.17(14) 3_665 3_665
N1 Eu1 I2 137.17(14) . 3_665
N1 Eu1 I2 86.2(4) 2_655 3_665
I2 Eu1 I2 77.47(5) . 3_665
N1 Eu1 I2 137.17(14) 3_665 2_655
N1 Eu1 I2 86.2(4) . 2_655
N1 Eu1 I2 137.17(14) 2_655 2_655
I2 Eu1 I2 77.47(5) . 2_655
I2 Eu1 I2 77.47(5) 3_665 2_655
N1 Eu1 I4 71.04(15) 3_665 2_655
N1 Eu1 I4 141.2(4) . 2_655
N1 Eu1 I4 71.04(15) 2_655 2_655
I2 Eu1 I4 66.14(2) . 2_655
I2 Eu1 I4 66.14(2) 3_665 2_655
I2 Eu1 I4 132.61(6) 2_655 2_655
N1 Eu1 I4 71.04(15) 3_665 3_665
N1 Eu1 I4 71.04(15) . 3_665
N1 Eu1 I4 141.2(4) 2_655 3_665
I2 Eu1 I4 66.14(2) . 3_665
I2 Eu1 I4 132.61(6) 3_665 3_665
I2 Eu1 I4 66.14(2) 2_655 3_665
I4 Eu1 I4 119.598(8) 2_655 3_665
N1 Eu1 I4 141.2(4) 3_665 .
N1 Eu1 I4 71.04(15) . .
N1 Eu1 I4 71.04(15) 2_655 .
I2 Eu1 I4 132.61(6) . .
I2 Eu1 I4 66.14(2) 3_665 .
I2 Eu1 I4 66.14(2) 2_655 .
I4 Eu1 I4 119.598(8) 2_655 .
I4 Eu1 I4 119.598(8) 3_665 .
N1 Eu1 Eu2 40.5(2) 3_665 3_665
N1 Eu1 Eu2 40.5(2) . 3_665
N1 Eu1 Eu2 85.1(4) 2_655 3_665
I2 Eu1 Eu2 109.11(3) . 3_665
I2 Eu1 Eu2 171.35(5) 3_665 3_665
I2 Eu1 Eu2 109.11(3) 2_655 3_665
I4 Eu1 Eu2 110.79(3) 2_655 3_665
I4 Eu1 Eu2 56.05(3) 3_665 3_665
I4 Eu1 Eu2 110.79(3) . 3_665
N1 Eu1 Eu2 40.5(2) 3_665 2_655
N1 Eu1 Eu2 85.1(4) . 2_655
N1 Eu1 Eu2 40.5(2) 2_655 2_655
I2 Eu1 Eu2 109.11(3) . 2_655
I2 Eu1 Eu2 109.11(3) 3_665 2_655
I2 Eu1 Eu2 171.35(5) 2_655 2_655
I4 Eu1 Eu2 56.05(3) 2_655 2_655
I4 Eu1 Eu2 110.79(3) 3_665 2_655
I4 Eu1 Eu2 110.79(3) . 2_655
Eu2 Eu1 Eu2 63.80(4) 3_665 2_655
N1 Eu1 Eu2 85.1(4) 3_665 .
N1 Eu1 Eu2 40.5(2) . .
N1 Eu1 Eu2 40.5(2) 2_655 .
I2 Eu1 Eu2 171.35(5) . .
I2 Eu1 Eu2 109.11(3) 3_665 .
I2 Eu1 Eu2 109.11(3) 2_655 .
I4 Eu1 Eu2 110.79(3) 2_655 .
I4 Eu1 Eu2 110.79(3) 3_665 .
I4 Eu1 Eu2 56.05(3) . .
Eu2 Eu1 Eu2 63.80(4) 3_665 .
Eu2 Eu1 Eu2 63.80(4) 2_655 .
N1 Eu2 N1 79.3(7) 2_655 .
N1 Eu2 I6 79.9(4) 2_655 .
N1 Eu2 I6 79.9(4) . .
N1 Eu2 I4 89.1(3) 2_655 26_455
N1 Eu2 I4 143.5(3) . 26_455
I6 Eu2 I4 132.28(14) . 26_455
N1 Eu2 I4 143.5(3) 2_655 27
N1 Eu2 I4 89.1(3) . 27
I6 Eu2 I4 132.28(14) . 27
I4 Eu2 I4 79.88(6) 26_455 27
N1 Eu2 I4 72.9(3) 2_655 .
N1 Eu2 I4 72.9(3) . .
I6 Eu2 I4 144.4(3) . .
I4 Eu2 I4 70.57(4) 26_455 .
I4 Eu2 I4 70.57(4) 27 .
N1 Eu2 I2 136.6(3) 2_655 26_565
N1 Eu2 I2 68.6(3) . 26_565
I6 Eu2 I2 66.74(10) . 26_565
I4 Eu2 I2 133.82(4) 26_455 26_565
I4 Eu2 I2 66.01(3) 27 26_565
I4 Eu2 I2 121.03(3) . 26_565
N1 Eu2 I2 68.6(3) 2_655 27_445
N1 Eu2 I2 136.6(3) . 27_445
I6 Eu2 I2 66.74(10) . 27_445
I4 Eu2 I2 66.01(3) 26_455 27_445
I4 Eu2 I2 133.82(4) 27 27_445
I4 Eu2 I2 121.03(3) . 27_445
I2 Eu2 I2 117.72(5) 26_565 27_445
N1 Eu2 Eu1 40.5(4) 2_655 .
N1 Eu2 Eu1 40.5(4) . .
I6 Eu2 Eu1 85.8(3) . .
I4 Eu2 Eu1 114.60(4) 26_455 .
I4 Eu2 Eu1 114.60(4) 27 .
I4 Eu2 Eu1 58.60(3) . .
I2 Eu2 Eu1 107.69(3) 26_565 .
I2 Eu2 Eu1 107.69(3) 27_445 .
N1 Eu2 Eu2 36.5(3) 2_655 2_655
N1 Eu2 Eu2 80.5(3) . 2_655
I6 Eu2 Eu2 43.69(18) . 2_655
I4 Eu2 Eu2 109.92(3) 26_455 2_655
I4 Eu2 Eu2 169.34(3) 27 2_655
I4 Eu2 Eu2 108.08(3) . 2_655
I2 Eu2 Eu2 107.54(2) 26_565 2_655
I2 Eu2 Eu2 56.33(2) 27_445 2_655
Eu1 Eu2 Eu2 58.098(19) . 2_655
N1 Eu2 Eu2 80.5(3) 2_655 3_665
N1 Eu2 Eu2 36.5(3) . 3_665
I6 Eu2 Eu2 43.69(18) . 3_665
I4 Eu2 Eu2 169.34(3) 26_455 3_665
I4 Eu2 Eu2 109.92(3) 27 3_665
I4 Eu2 Eu2 108.08(3) . 3_665
I2 Eu2 Eu2 56.33(2) 26_565 3_665
I2 Eu2 Eu2 107.54(2) 27_445 3_665
Eu1 Eu2 Eu2 58.10(2) . 3_665
Eu2 Eu2 Eu2 60.0 2_655 3_665
N3 Eu3 N3 80.1(6) 2_655 3_665
N3 Eu3 N3 80.1(6) 2_655 .
N3 Eu3 N3 80.1(6) 3_665 .
N3 Eu3 I1 84.8(4) 2_655 .
N3 Eu3 I1 136.64(14) 3_665 .
N3 Eu3 I1 136.64(14) . .
N3 Eu3 I1 136.64(14) 2_655 3_665
N3 Eu3 I1 136.64(14) 3_665 3_665
N3 Eu3 I1 84.8(4) . 3_665
I1 Eu3 I1 79.01(5) . 3_665
N3 Eu3 I1 136.64(14) 2_655 2_655
N3 Eu3 I1 84.7(4) 3_665 2_655
N3 Eu3 I1 136.64(14) . 2_655
I1 Eu3 I1 79.01(5) . 2_655
I1 Eu3 I1 79.01(5) 3_665 2_655
N3 Eu3 I3 68.01(13) 2_655 .
N3 Eu3 I3 137.7(4) 3_665 .
N3 Eu3 I3 68.01(13) . .
I1 Eu3 I3 68.64(2) . .
I1 Eu3 I3 68.64(2) 3_665 .
I1 Eu3 I3 137.52(6) 2_655 .
N3 Eu3 I3 68.01(13) 2_655 2_655
N3 Eu3 I3 68.01(13) 3_665 2_655
N3 Eu3 I3 137.7(4) . 2_655
I1 Eu3 I3 68.64(2) . 2_655
I1 Eu3 I3 137.52(6) 3_665 2_655
I1 Eu3 I3 68.64(2) 2_655 2_655
I3 Eu3 I3 119.998(1) . 2_655
N3 Eu3 I3 137.7(4) 2_655 3_665
N3 Eu3 I3 68.01(13) 3_665 3_665
N3 Eu3 I3 68.01(13) . 3_665
I1 Eu3 I3 137.52(6) . 3_665
I1 Eu3 I3 68.64(2) 3_665 3_665
I1 Eu3 I3 68.64(2) 2_655 3_665
I3 Eu3 I3 119.998(1) . 3_665
I3 Eu3 I3 119.998(1) 2_655 3_665
N3 Eu3 Eu5 41.1(2) 2_655 2_655
N3 Eu3 Eu5 41.1(2) 3_665 2_655
N3 Eu3 Eu5 87.3(4) . 2_655
I1 Eu3 Eu5 107.02(3) . 2_655
I1 Eu3 Eu5 172.01(5) 3_665 2_655
I1 Eu3 Eu5 107.02(3) 2_655 2_655
I3 Eu3 Eu5 108.25(3) . 2_655
I3 Eu3 Eu5 50.47(3) 2_655 2_655
I3 Eu3 Eu5 108.25(3) 3_665 2_655
N3 Eu3 Eu5 41.1(2) 2_655 .
N3 Eu3 Eu5 87.3(4) 3_665 .
N3 Eu3 Eu5 41.1(2) . .
I1 Eu3 Eu5 107.02(3) . .
I1 Eu3 Eu5 107.02(3) 3_665 .
I1 Eu3 Eu5 172.01(5) 2_655 .
I3 Eu3 Eu5 50.47(3) . .
I3 Eu3 Eu5 108.25(3) 2_655 .
I3 Eu3 Eu5 108.25(3) 3_665 .
Eu5 Eu3 Eu5 66.49(4) 2_655 .
N3 Eu3 Eu5 87.3(4) 2_655 3_665
N3 Eu3 Eu5 41.1(2) 3_665 3_665
N3 Eu3 Eu5 41.1(2) . 3_665
I1 Eu3 Eu5 172.01(5) . 3_665
I1 Eu3 Eu5 107.02(3) 3_665 3_665
I1 Eu3 Eu5 107.02(3) 2_655 3_665
I3 Eu3 Eu5 108.25(3) . 3_665
I3 Eu3 Eu5 108.25(3) 2_655 3_665
I3 Eu3 Eu5 50.47(3) 3_665 3_665
Eu5 Eu3 Eu5 66.49(4) 2_655 3_665
Eu5 Eu3 Eu5 66.49(4) . 3_665
N2 Eu4 N2 80.0(7) 1_655 2_655
N2 Eu4 N4 80.0(5) 1_655 .
N2 Eu4 N4 80.0(5) 2_655 .
N2 Eu4 I3 84.8(3) 1_655 3_765
N2 Eu4 I3 133.3(3) 2_655 3_765
N4 Eu4 I3 139.96(19) . 3_765
N2 Eu4 I3 133.3(3) 1_655 2_655
N2 Eu4 I3 84.8(3) 2_655 2_655
N4 Eu4 I3 139.96(19) . 2_655
I3 Eu4 I3 74.39(5) 3_765 2_655
N2 Eu4 I1 136.6(3) 1_655 20_665
N2 Eu4 I1 136.6(3) 2_655 20_665
N4 Eu4 I1 84.8(6) . 20_665
I3 Eu4 I1 81.35(4) 3_765 20_665
I3 Eu4 I1 81.35(4) 2_655 20_665
N2 Eu4 I1 69.4(3) 1_655 3_765
N2 Eu4 I1 140.0(3) 2_655 3_765
N4 Eu4 I1 70.0(2) . 3_765
I3 Eu4 I1 69.98(3) 3_765 3_765
I3 Eu4 I1 135.13(4) 2_655 3_765
I1 Eu4 I1 67.28(2) 20_665 3_765
N2 Eu4 I1 140.0(3) 1_655 .
N2 Eu4 I1 69.4(3) 2_655 .
N4 Eu4 I1 70.0(2) . .
I3 Eu4 I1 135.13(4) 3_765 .
I3 Eu4 I1 69.98(3) 2_655 .
I1 Eu4 I1 67.28(2) 20_665 .
I1 Eu4 I1 120.76(5) 3_765 .
N2 Eu4 Eu6 40.3(3) 1_655 1_655
N2 Eu4 Eu6 40.3(3) 2_655 1_655
N4 Eu4 Eu6 82.4(6) . 1_655
I3 Eu4 Eu6 108.60(4) 3_765 1_655
I3 Eu4 Eu6 108.60(4) 2_655 1_655
I1 Eu4 Eu6 167.27(4) 20_665 1_655
I1 Eu4 Eu6 107.99(3) 3_765 1_655
I1 Eu4 Eu6 107.99(3) . 1_655
N2 Eu4 Eu4 83.2(3) 1_655 2_645
N2 Eu4 Eu4 40.4(3) 2_655 2_645
N4 Eu4 Eu4 40.4(4) . 2_645
I3 Eu4 Eu4 167.40(3) 3_765 2_645
I3 Eu4 Eu4 111.80(3) 2_655 2_645
I1 Eu4 Eu4 110.06(3) 20_665 2_645
I1 Eu4 Eu4 108.78(2) 3_765 2_645
I1 Eu4 Eu4 56.81(2) . 2_645
Eu6 Eu4 Eu4 59.356(19) 1_655 2_645
N2 Eu4 Eu4 40.4(3) 1_655 3_765
N2 Eu4 Eu4 83.2(3) 2_655 3_765
N4 Eu4 Eu4 40.4(4) . 3_765
I3 Eu4 Eu4 111.80(3) 3_765 3_765
I3 Eu4 Eu4 167.40(3) 2_655 3_765
I1 Eu4 Eu4 110.06(3) 20_665 3_765
I1 Eu4 Eu4 56.81(2) 3_765 3_765
I1 Eu4 Eu4 108.78(2) . 3_765
Eu6 Eu4 Eu4 59.356(19) 1_655 3_765
Eu4 Eu4 Eu4 60.0 2_645 3_765
N3 Eu5 N3 78.7(7) . 2_655
N3 Eu5 I3 76.0(3) . .
N3 Eu5 I3 76.0(3) 2_655 .
N3 Eu5 I5 157.1(3) . 3_655
N3 Eu5 I5 90.6(4) 2_655 3_655
I3 Eu5 I5 81.86(4) . 3_655
N3 Eu5 I5 90.6(4) . .
N3 Eu5 I5 157.1(3) 2_655 .
I3 Eu5 I5 81.86(4) . .
I5 Eu5 I5 91.82(6) 3_655 .
N3 Eu5 I2 120.7(3) . .
N3 Eu5 I2 73.3(3) 2_655 .
I3 Eu5 I2 140.35(3) . .
I5 Eu5 I2 74.14(3) 3_655 .
I5 Eu5 I2 129.15(4) . .
N3 Eu5 I2 73.3(3) . 3_665
N3 Eu5 I2 120.7(3) 2_655 3_665
I3 Eu5 I2 140.35(3) . 3_665
I5 Eu5 I2 129.15(4) 3_655 3_665
I5 Eu5 I2 74.14(3) . 3_665
I2 Eu5 I2 78.06(5) . 3_665
N3 Eu5 Eu3 40.4(4) . .
N3 Eu5 Eu3 40.4(4) 2_655 .
I3 Eu5 Eu3 61.74(4) . .
I5 Eu5 Eu3 122.21(3) 3_655 .
I5 Eu5 Eu3 122.21(3) . .
I2 Eu5 Eu3 105.90(3) . .
I2 Eu5 Eu3 105.90(3) 3_665 .
N3 Eu5 Eu5 79.0(3) . 2_655
N3 Eu5 Eu5 34.5(3) 2_655 2_655
I3 Eu5 Eu5 109.32(3) . 2_655
I5 Eu5 Eu5 103.47(3) 3_655 2_655
I5 Eu5 Eu5 162.02(3) . 2_655
I2 Eu5 Eu5 49.31(2) . 2_655
I2 Eu5 Eu5 88.73(3) 3_665 2_655
Eu3 Eu5 Eu5 56.753(18) . 2_655
N3 Eu5 Eu5 34.5(3) . 3_665
N3 Eu5 Eu5 79.0(3) 2_655 3_665
I3 Eu5 Eu5 109.32(3) . 3_665
I5 Eu5 Eu5 162.02(3) 3_655 3_665
I5 Eu5 Eu5 103.47(3) . 3_665
I2 Eu5 Eu5 88.73(3) . 3_665
I2 Eu5 Eu5 49.31(2) 3_665 3_665
Eu3 Eu5 Eu5 56.753(18) . 3_665
Eu5 Eu5 Eu5 60.0 2_655 3_665
N2 Eu6 N2 82.2(5) 3 .
N2 Eu6 N2 82.2(5) 3 2
N2 Eu6 N2 82.2(5) . 2
N2 Eu6 I6 130.6(3) 3 25
N2 Eu6 I6 130.6(3) . 25
N2 Eu6 I6 130.6(3) 2 25
N2 Eu6 I5 78.47(18) 3 3
N2 Eu6 I5 154.3(3) . 3
N2 Eu6 I5 78.47(18) 2 3
I6 Eu6 I5 75.12(4) 25 3
N2 Eu6 I5 154.3(3) 3 2
N2 Eu6 I5 78.47(18) . 2
N2 Eu6 I5 78.47(18) 2 2
I6 Eu6 I5 75.12(4) 25 2
I5 Eu6 I5 113.64(3) 3 2
N2 Eu6 I5 78.47(18) 3 .
N2 Eu6 I5 78.47(18) . .
N2 Eu6 I5 154.3(3) 2 .
I6 Eu6 I5 75.12(4) 25 .
I5 Eu6 I5 113.64(3) 3 .
I5 Eu6 I5 113.64(3) 2 .
N2 Eu6 Eu4 41.5(2) 3 2_545
N2 Eu6 Eu4 85.5(3) . 2_545
N2 Eu6 Eu4 41.5(2) 2 2_545
I6 Eu6 Eu4 143.95(2) 25 2_545
I5 Eu6 Eu4 68.83(3) 3 2_545
I5 Eu6 Eu4 119.47(3) 2 2_545
I5 Eu6 Eu4 119.47(3) . 2_545
N2 Eu6 Eu4 41.5(2) 3 3_665
N2 Eu6 Eu4 41.5(2) . 3_665
N2 Eu6 Eu4 85.5(3) 2 3_665
I6 Eu6 Eu4 143.95(2) 25 3_665
I5 Eu6 Eu4 119.47(3) 3 3_665
I5 Eu6 Eu4 119.47(3) 2 3_665
I5 Eu6 Eu4 68.83(3) . 3_665
Eu4 Eu6 Eu4 61.29(4) 2_545 3_665
N2 Eu6 Eu4 85.5(3) 3 1_455
N2 Eu6 Eu4 41.5(2) . 1_455
N2 Eu6 Eu4 41.5(2) 2 1_455
I6 Eu6 Eu4 143.95(2) 25 1_455
I5 Eu6 Eu4 119.47(3) 3 1_455
I5 Eu6 Eu4 68.83(3) 2 1_455
I5 Eu6 Eu4 119.47(3) . 1_455
Eu4 Eu6 Eu4 61.29(4) 2_545 1_455
Eu4 Eu6 Eu4 61.29(4) 3_665 1_455
In1 I1 In1 131.93(5) . 2_655
In1 I1 Eu3 85.50(3) . .
In1 I1 Eu3 85.50(3) 2_655 .
In1 I1 Eu4 84.81(3) . 21_545
In1 I1 Eu4 84.81(3) 2_655 21_545
Eu3 I1 Eu4 156.06(6) . 21_545
In1 I1 Eu4 80.84(2) . 2_645
In1 I1 Eu4 147.21(4) 2_655 2_645
Eu3 I1 Eu4 100.47(4) . 2_645
Eu4 I1 Eu4 99.53(4) 21_545 2_645
In1 I1 Eu4 147.21(4) . .
In1 I1 Eu4 80.84(2) 2_655 .
Eu3 I1 Eu4 100.47(4) . .
Eu4 I1 Eu4 99.53(4) 21_545 .
Eu4 I1 Eu4 66.38(4) 2_645 .
Eu5 I2 Eu5 81.38(5) . 2_655
Eu5 I2 Eu1 102.20(4) . .
Eu5 I2 Eu1 102.20(4) 2_655 .
Eu5 I2 Eu2 158.33(5) . 26
Eu5 I2 Eu2 101.91(3) 2_655 26
Eu1 I2 Eu2 98.03(4) . 26
Eu5 I2 Eu2 101.91(3) . 27_545
Eu5 I2 Eu2 158.33(5) 2_655 27_545
Eu1 I2 Eu2 98.03(4) . 27_545
Eu2 I2 Eu2 67.35(4) 26 27_545
In1 I3 Eu5 144.67(5) . .
In1 I3 Eu4 82.10(3) . 2_645
Eu5 I3 Eu4 102.13(3) . 2_645
In1 I3 Eu4 82.10(3) . 3_665
Eu5 I3 Eu4 102.13(3) . 3_665
Eu4 I3 Eu4 154.79(5) 2_645 3_665
In1 I3 Eu3 76.88(4) . .
Eu5 I3 Eu3 67.79(4) . .
Eu4 I3 Eu3 97.69(3) 2_645 .
Eu4 I3 Eu3 97.69(3) 3_665 .
In2 I4 Eu2 83.59(3) . 26_455
In2 I4 Eu2 83.59(3) . 27
Eu2 I4 Eu2 158.68(6) 26_455 27
In2 I4 Eu2 78.01(4) . .
Eu2 I4 Eu2 96.96(3) 26_455 .
Eu2 I4 Eu2 96.96(3) 27 .
In2 I4 Eu1 143.37(6) . .
Eu2 I4 Eu1 100.23(3) 26_455 .
Eu2 I4 Eu1 100.23(3) 27 .
Eu2 I4 Eu1 65.35(4) . .
Eu5 I5 Eu5 144.04(6) 2_545 .
Eu5 I5 Eu6 103.74(3) 2_545 .
Eu5 I5 Eu6 103.74(3) . .
Eu2 I6 Eu2 92.6(4) 2_655 3_665
Eu2 I6 Eu2 92.6(4) 2_655 .
Eu2 I6 Eu2 92.6(4) 3_665 .
Eu2 I6 Eu6 123.4(3) 2_655 25
Eu2 I6 Eu6 123.4(3) 3_665 25
Eu2 I6 Eu6 123.4(3) . 25
I1 In1 I1 180.00(6) . 19_655
I1 In1 I1 84.30(6) . 21_545
I1 In1 I1 95.70(6) 19_655 21_545
I1 In1 I1 95.70(6) . 3_665
I1 In1 I1 84.30(6) 19_655 3_665
I1 In1 I1 180.00(7) 21_545 3_665
I1 In1 I3 95.44(3) . 19_655
I1 In1 I3 84.56(3) 19_655 19_655
I1 In1 I3 84.56(3) 21_545 19_655
I1 In1 I3 95.44(3) 3_665 19_655
I1 In1 I3 84.56(3) . .
I1 In1 I3 95.44(3) 19_655 .
I1 In1 I3 95.44(3) 21_545 .
I1 In1 I3 84.56(3) 3_665 .
I3 In1 I3 180.00(6) 19_655 .
I4 In2 I4 93.18(4) 3_565 2_665
I4 In2 I4 93.18(4) 3_565 .
I4 In2 I4 93.18(4) 2_665 .
I4 In2 I4 180.0 3_565 27
I4 In2 I4 86.82(4) 2_665 27
I4 In2 I4 86.82(4) . 27
I4 In2 I4 86.82(4) 3_565 26_455
I4 In2 I4 180.0 2_665 26_455
I4 In2 I4 86.82(4) . 26_455
I4 In2 I4 93.18(4) 27 26_455
I4 In2 I4 86.82(4) 3_565 25_565
I4 In2 I4 86.82(4) 2_665 25_565
I4 In2 I4 180.0 . 25_565
I4 In2 I4 93.18(4) 27 25_565
I4 In2 I4 93.18(4) 26_455 25_565
C1 N1 Eu1 117.8(9) . .
C1 N1 Eu2 115.8(5) . 3_665
Eu1 N1 Eu2 99.0(4) . 3_665
C1 N1 Eu2 115.8(5) . .
Eu1 N1 Eu2 99.0(4) . .
Eu2 N1 Eu2 106.9(6) 3_665 .
C2 N2 Eu6 119.9(13) . .
C2 N2 Eu4 118.4(7) . 3_665
Eu6 N2 Eu4 98.2(4) . 3_665
C2 N2 Eu4 118.4(7) . 1_455
Eu6 N2 Eu4 98.2(4) . 1_455
Eu4 N2 Eu4 99.3(5) 3_665 1_455
C2 N3 Eu3 118.4(13) . .
C2 N3 Eu5 114.2(6) . .
Eu3 N3 Eu5 98.5(4) . .
C2 N3 Eu5 114.2(6) . 3_665
Eu3 N3 Eu5 98.5(4) . 3_665
Eu5 N3 Eu5 111.1(6) . 3_665
C3 N4 Eu4 118.5(6) . 3_765
C3 N4 Eu4 118.5(6) . .
Eu4 N4 Eu4 99.1(7) 3_765 .
C3 N4 Eu4 118.5(6) . 2_645
Eu4 N4 Eu4 99.1(7) 3_765 2_645
Eu4 N4 Eu4 99.1(7) . 2_645
N1 C1 N1 179.992(7) 25_665 .
N3 C2 N2 180.0(19) . .
N4 C3 N4 180.0 19_755 .

loop_
_geom_bond_atom_site_label_1
_geom_bond_atom_site_label_2
_geom_bond_distance
_geom_bond_site_symmetry_2
Eu1 N1 2.624(16) 3_665
Eu1 N1 2.624(16) .
Eu1 N1 2.624(16) 2_655
Eu1 I2 3.3759(19) .
Eu1 I2 3.3759(19) 3_665
Eu1 I2 3.3759(19) 2_655
Eu1 I4 3.7466(16) 2_655
Eu1 I4 3.7466(16) 3_665
Eu1 I4 3.7466(16) .
Eu1 Eu2 3.9895(19) 3_665
Eu1 Eu2 3.9895(19) 2_655
Eu1 Eu2 3.9895(19) .
Eu2 N1 2.624(10) 2_655
Eu2 N1 2.624(10) .
Eu2 I6 2.916(9) .
Eu2 I4 3.3157(10) 26_455
Eu2 I4 3.3157(10) 27
Eu2 I4 3.641(2) .
Eu2 I2 3.8024(14) 26_565
Eu2 I2 3.8024(14) 27_445
Eu2 Eu2 4.217(2) 2_655
Eu2 Eu2 4.217(2) 3_665
Eu3 N3 2.613(16) 2_655
Eu3 N3 2.613(16) 3_665
Eu3 N3 2.613(16) .
Eu3 I1 3.4241(19) .
Eu3 I1 3.4241(19) 3_665
Eu3 I1 3.4241(19) 2_655
Eu3 I3 3.7946(15) .
Eu3 I3 3.7946(15) 2_655
Eu3 I3 3.7946(15) 3_665
Eu3 Eu5 3.9886(18) 2_655
Eu3 Eu5 3.9886(18) .
Eu3 Eu5 3.9886(18) 3_665
Eu4 N2 2.635(10) 1_655
Eu4 N2 2.635(10) 2_655
Eu4 N4 2.638(14) .
Eu4 I3 3.4418(10) 3_765
Eu4 I3 3.4418(10) 2_655
Eu4 I1 3.4428(18) 20_665
Eu4 I1 3.6679(14) 3_765
Eu4 I1 3.6679(14) .
Eu4 Eu6 3.939(2) 1_655
Eu4 Eu4 4.0157(19) 2_645
Eu4 Eu4 4.0157(19) 3_765
Eu5 N3 2.652(9) .
Eu5 N3 2.652(9) 2_655
Eu5 I3 3.3229(18) .
Eu5 I5 3.3432(10) 3_655
Eu5 I5 3.3432(10) .
Eu5 I2 3.3542(13) .
Eu5 I2 3.3542(13) 3_665
Eu5 Eu5 4.3735(19) 2_655
Eu5 Eu5 4.3735(19) 3_665
Eu6 N2 2.576(15) 3
Eu6 N2 2.576(15) .
Eu6 N2 2.576(15) 2
Eu6 I6 3.014(16) 25
Eu6 I5 3.5431(17) 3
Eu6 I5 3.5431(17) 2
Eu6 I5 3.5431(17) .
Eu6 Eu4 3.939(2) 2_545
Eu6 Eu4 3.939(2) 3_665
Eu6 Eu4 3.939(2) 1_455
I1 In1 2.9381(7) .
I1 In1 2.9381(8) 2_655
I1 Eu4 3.4427(19) 21_545
I1 Eu4 3.6679(14) 2_645
I2 Eu5 3.3542(13) 2_655
I2 Eu2 3.8024(14) 26
I2 Eu2 3.8024(14) 27_545
I3 In1 3.1247(15) .
I3 Eu4 3.4418(10) 2_645
I3 Eu4 3.4418(10) 3_665
I4 In2 2.9301(15) .
I4 Eu2 3.3157(10) 26_455
I4 Eu2 3.3157(10) 27
I5 Eu5 3.3432(10) 2_545
I6 Eu2 2.916(9) 2_655
I6 Eu2 2.916(9) 3_665
I6 Eu6 3.014(16) 25
In1 I1 2.9381(8) 19_655
In1 I1 2.9381(8) 21_545
In1 I1 2.9381(8) 3_665
In1 I3 3.1247(15) 19_655
In2 I4 2.9301(15) 3_565
In2 I4 2.9301(15) 2_665
In2 I4 2.9302(15) 27
In2 I4 2.9302(15) 26_455
In2 I4 2.9303(15) 25_565
N1 C1 1.236(17) .
N1 Eu2 2.624(10) 3_665
N2 C2 1.22(2) .
N2 Eu4 2.635(10) 3_665
N2 Eu4 2.635(10) 1_455
N3 C2 1.22(2) .
N3 Eu5 2.652(9) 3_665
N4 C3 1.20(3) .
N4 Eu4 2.638(14) 3_765
N4 Eu4 2.638(14) 2_645
C1 N1 1.236(17) 25_665
C3 N4 1.20(3) 19_755
